data_4070918
loop_
_publ_author_name
'Liu, Shu'
'Wang, Hui'
'Zhang, Peng-Cheng'
'Weng, Lin-Hong'
'Hou, Xiu-Feng'

_publ_section_title
;
 Synthesis and Structure of Half-Sandwich Pyridine-2-thiolato Cobalt(III)
 and Rhodium(III) Complexes and Their Reactivity toward Monodentate or
 Bidentate 1,2-Dicarba-closo-dodecaborane Thiolate Ligands
;
_journal_issue 4
_journal_name_full Organometallics
_journal_page_first 713
_journal_paper_doi 10.1021/om701120w
_journal_volume 27
_journal_year 2008
_chemical_formula_sum 'C15 H19 Co I N S'
_chemical_formula_weight 431.20
_chemical_name_systematic
; 
 ? 
;
_space_group_IT_number 61
_symmetry_cell_setting orthorhombic
_symmetry_space_group_name_Hall '-P 2ac 2ab'
_symmetry_space_group_name_H-M 'P b c a'
_atom_sites_solution_hydrogens geom
_atom_sites_solution_primary direct
_atom_sites_solution_secondary difmap
_audit_creation_method SHELXL-97
_cell_angle_alpha 90.00
_cell_angle_beta 90.00
_cell_angle_gamma 90.00
_cell_formula_units_Z 8
_cell_length_a 8.376(3)
_cell_length_b 16.629(6)
_cell_length_c 23.453(8)
_cell_measurement_reflns_used 974
_cell_measurement_temperature 293(2)
_cell_measurement_theta_max 25.433
_cell_measurement_theta_min 3.230
_cell_volume 3267(2)
_computing_cell_refinement 'Bruker SMART'
_computing_data_collection 'Bruker SMART'
_computing_data_reduction 'Bruker SHELXTL'
_computing_molecular_graphics 'Bruker SHELXTL'
_computing_publication_material 'Bruker SHELXTL'
_computing_structure_refinement 'SHELXL-97 (Sheldrick, 1997)'
_computing_structure_solution 'SHELXS-97 (Sheldrick, 1990)'
_diffrn_ambient_temperature 293(2)
_diffrn_measured_fraction_theta_full 1.000
_diffrn_measured_fraction_theta_max 1.000
_diffrn_measurement_device_type 'CCD area detector'
_diffrn_measurement_method 'phi and omega scans'
_diffrn_radiation_monochromator graphite
_diffrn_radiation_source 'fine-focus sealed tube'
_diffrn_radiation_type MoK\a
_diffrn_radiation_wavelength 0.71073
_diffrn_reflns_av_R_equivalents 0.0764
_diffrn_reflns_av_sigmaI/netI 0.0459
_diffrn_reflns_limit_h_max 9
_diffrn_reflns_limit_h_min -9
_diffrn_reflns_limit_k_max 14
_diffrn_reflns_limit_k_min -19
_diffrn_reflns_limit_l_max 27
_diffrn_reflns_limit_l_min -26
_diffrn_reflns_number 12768
_diffrn_reflns_theta_full 25.01
_diffrn_reflns_theta_max 25.01
_diffrn_reflns_theta_min 1.74
_diffrn_standards_decay_% 7.32
_exptl_absorpt_coefficient_mu 3.056
_exptl_absorpt_correction_T_max 0.8875
_exptl_absorpt_correction_T_min 0.7498
_exptl_absorpt_correction_type multi-scan
_exptl_absorpt_process_details sadabs
_exptl_crystal_colour 'dark green'
_exptl_crystal_density_diffrn 1.754
_exptl_crystal_density_method 'not measured'
_exptl_crystal_description prism
_exptl_crystal_F_000 1696
_exptl_crystal_size_max 0.10
_exptl_crystal_size_mid 0.06
_exptl_crystal_size_min 0.04
_refine_diff_density_max 0.689
_refine_diff_density_min -0.650
_refine_diff_density_rms 0.097
_refine_ls_extinction_method none
_refine_ls_goodness_of_fit_ref 0.990
_refine_ls_hydrogen_treatment constr
_refine_ls_matrix_type full
_refine_ls_number_parameters 177
_refine_ls_number_reflns 2871
_refine_ls_number_restraints 0
_refine_ls_restrained_S_all 0.990
_refine_ls_R_factor_all 0.0443
_refine_ls_R_factor_gt 0.0343
_refine_ls_shift/su_max 0.010
_refine_ls_shift/su_mean 0.000
_refine_ls_structure_factor_coef Fsqd
_refine_ls_weighting_details 'calc w=1/[\s^2^(Fo^2^)+(0.0401P)^2^+0.0000P] where P=(Fo^2^+2Fc^2^)/3'
_refine_ls_weighting_scheme calc
_refine_ls_wR_factor_gt 0.0769
_refine_ls_wR_factor_ref 0.0809
_reflns_number_gt 2334
_reflns_number_total 2871
_reflns_threshold_expression >2sigma(I)
_cod_data_source_file om701120w-file001.cif
_cod_data_source_block f61023b
_cod_depositor_comments
;
The following automatic conversions were performed:

'_symmetry_cell_setting' value 'Orthorhombic' changed to
'orthorhombic' according to
/home/saulius/struct/CIF-dictionaries/cif_core.dic dictionary named
'cif_core.dic' version 2.4.1 from 2010-06-29.

Automatic conversion script
Id: cif_fix_values 1715 2011-07-08 13:25:40Z adriana 
;
_cod_original_cell_volume 3266(2)
_cod_original_sg_symbol_H-M Pbca
_cod_database_code 4070918

loop_
_symmetry_equiv_pos_as_xyz
'x, y, z'
'-x+1/2, -y, z+1/2'
'-x, y+1/2, -z+1/2'
'x+1/2, -y+1/2, -z'
'-x, -y, -z'
'x-1/2, y, -z-1/2'
'x, -y-1/2, z-1/2'
'-x-1/2, y-1/2, z'

loop_
_atom_site_label
_atom_site_type_symbol
_atom_site_fract_x
_atom_site_fract_y
_atom_site_fract_z
_atom_site_U_iso_or_equiv
_atom_site_adp_type
_atom_site_occupancy
_atom_site_symmetry_multiplicity
_atom_site_calc_flag
_atom_site_refinement_flags
Co1 Co 0.94331(6) 0.66763(3) 0.112125(18) 0.03395(14) Uani 1 1 d .
I1 I 1.13233(4) 0.755555(15) 0.172542(12) 0.05812(13) Uani 1 1 d .
N1 N 0.9723(4) 0.57745(17) 0.16421(11) 0.0383(7) Uani 1 1 d .
S1 S 1.14146(13) 0.58609(7) 0.07621(4) 0.0539(3) Uani 1 1 d .
C1 C 1.0884(4) 0.5357(2) 0.13744(15) 0.0425(9) Uani 1 1 d .
C2 C 1.1469(5) 0.4638(2) 0.15972(17) 0.0532(11) Uani 1 1 d .
H2 H 1.2248 0.4345 0.1405 0.064 Uiso 1 1 calc R
C3 C 1.0867(5) 0.4377(2) 0.21056(19) 0.0571(11) Uani 1 1 d .
H3 H 1.1233 0.3897 0.2262 0.069 Uiso 1 1 calc R
C4 C 0.9734(5) 0.4812(2) 0.23855(17) 0.0532(11) Uani 1 1 d .
H4 H 0.9337 0.4633 0.2734 0.064 Uiso 1 1 calc R
C5 C 0.9178(5) 0.5520(2) 0.21500(16) 0.0475(9) Uani 1 1 d .
H5 H 0.8421 0.5824 0.2345 0.057 Uiso 1 1 calc R
C6 C 0.7582(5) 0.7526(2) 0.11143(16) 0.0436(9) Uani 1 1 d .
C7 C 0.8535(5) 0.7582(2) 0.06087(17) 0.0413(9) Uani 1 1 d .
C8 C 0.8466(5) 0.6840(2) 0.03182(14) 0.0423(9) Uani 1 1 d .
C9 C 0.7523(5) 0.6300(2) 0.06509(15) 0.0438(9) Uani 1 1 d .
C10 C 0.6959(5) 0.6742(2) 0.11399(15) 0.0435(9) Uani 1 1 d .
C11 C 0.7215(6) 0.8196(3) 0.15139(19) 0.0698(13) Uani 1 1 d .
H11A H 0.6268 0.8469 0.1389 0.105 Uiso 1 1 calc R
H11B H 0.8093 0.8568 0.1520 0.105 Uiso 1 1 calc R
H11C H 0.7049 0.7984 0.1890 0.105 Uiso 1 1 calc R
C12 C 0.9379(6) 0.8326(2) 0.0396(2) 0.0664(13) Uani 1 1 d .
H12A H 1.0300 0.8172 0.0178 0.100 Uiso 1 1 calc R
H12B H 0.9708 0.8647 0.0715 0.100 Uiso 1 1 calc R
H12C H 0.8667 0.8632 0.0160 0.100 Uiso 1 1 calc R
C13 C 0.9199(6) 0.6653(3) -0.02495(16) 0.0647(13) Uani 1 1 d .
H13A H 0.8603 0.6917 -0.0545 0.097 Uiso 1 1 calc R
H13B H 0.9182 0.6083 -0.0312 0.097 Uiso 1 1 calc R
H13C H 1.0283 0.6841 -0.0255 0.097 Uiso 1 1 calc R
C14 C 0.7112(6) 0.5450(3) 0.0516(2) 0.0694(13) Uani 1 1 d .
H14A H 0.6026 0.5421 0.0387 0.104 Uiso 1 1 calc R
H14B H 0.7236 0.5126 0.0852 0.104 Uiso 1 1 calc R
H14C H 0.7810 0.5254 0.0222 0.104 Uiso 1 1 calc R
C15 C 0.5820(5) 0.6414(3) 0.15789(18) 0.0666(13) Uani 1 1 d .
H15A H 0.6021 0.6667 0.1940 0.100 Uiso 1 1 calc R
H15B H 0.5971 0.5844 0.1614 0.100 Uiso 1 1 calc R
H15C H 0.4742 0.6522 0.1462 0.100 Uiso 1 1 calc R

loop_
_atom_site_aniso_label
_atom_site_aniso_U_11
_atom_site_aniso_U_22
_atom_site_aniso_U_33
_atom_site_aniso_U_23
_atom_site_aniso_U_13
_atom_site_aniso_U_12
Co1 0.0374(3) 0.0327(3) 0.0317(2) -0.00019(19) 0.0007(2) 0.00222(19)
I1 0.0639(2) 0.05127(19) 0.0592(2) -0.00292(13) -0.01498(14) -0.01470(13)
N1 0.0404(19) 0.0362(15) 0.0383(16) 0.0031(13) -0.0029(13) 0.0016(13)
S1 0.0551(7) 0.0621(7) 0.0444(6) 0.0004(5) 0.0097(5) 0.0192(5)
C1 0.043(2) 0.042(2) 0.042(2) -0.0036(17) -0.0095(17) 0.0040(17)
C2 0.057(3) 0.047(2) 0.055(2) -0.0056(19) -0.016(2) 0.014(2)
C3 0.059(3) 0.041(2) 0.071(3) 0.011(2) -0.025(2) -0.003(2)
C4 0.052(3) 0.059(3) 0.049(2) 0.019(2) -0.010(2) -0.015(2)
C5 0.047(2) 0.054(2) 0.042(2) 0.0071(18) -0.0003(18) -0.0023(18)
C6 0.046(2) 0.041(2) 0.045(2) -0.0019(16) -0.0020(18) 0.0159(17)
C7 0.045(2) 0.038(2) 0.041(2) 0.0084(16) -0.0047(17) 0.0026(16)
C8 0.049(3) 0.047(2) 0.0311(18) 0.0030(16) -0.0049(16) 0.0059(17)
C9 0.046(2) 0.043(2) 0.0421(19) -0.0002(17) -0.0110(17) -0.0011(17)
C10 0.034(2) 0.057(2) 0.040(2) 0.0041(17) -0.0007(16) 0.0050(17)
C11 0.077(4) 0.068(3) 0.065(3) -0.019(2) 0.000(3) 0.030(3)
C12 0.076(4) 0.052(3) 0.071(3) 0.021(2) -0.010(3) -0.006(2)
C13 0.072(3) 0.086(3) 0.037(2) -0.007(2) 0.003(2) 0.013(2)
C14 0.080(4) 0.047(3) 0.082(3) -0.004(2) -0.019(3) -0.011(2)
C15 0.049(3) 0.088(3) 0.063(3) 0.019(2) 0.010(2) -0.003(2)

loop_
_atom_type_symbol
_atom_type_description
_atom_type_scat_dispersion_real
_atom_type_scat_dispersion_imag
_atom_type_scat_source
C C 0.0033 0.0016 'International Tables Vol C Tables 4.2.6.8 and 6.1.1.4'
H H 0.0000 0.0000 'International Tables Vol C Tables 4.2.6.8 and 6.1.1.4'
N N 0.0061 0.0033 'International Tables Vol C Tables 4.2.6.8 and 6.1.1.4'
S S 0.1246 0.1234 'International Tables Vol C Tables 4.2.6.8 and 6.1.1.4'
Co Co 0.3494 0.9721 'International Tables Vol C Tables 4.2.6.8 and 6.1.1.4'
I I -0.4742 1.8119 'International Tables Vol C Tables 4.2.6.8 and 6.1.1.4'

loop_
_geom_angle_atom_site_label_1
_geom_angle_atom_site_label_2
_geom_angle_atom_site_label_3
_geom_angle
N1 Co1 C9 101.56(14)
N1 Co1 C8 136.09(13)
C9 Co1 C8 40.64(15)
N1 Co1 C7 165.83(14)
C9 Co1 C7 67.93(15)
C8 Co1 C7 39.89(14)
N1 Co1 C10 98.71(13)
C9 Co1 C10 40.98(14)
C8 Co1 C10 67.75(15)
C7 Co1 C10 67.12(15)
N1 Co1 C6 127.97(14)
C9 Co1 C6 67.87(16)
C8 Co1 C6 67.36(15)
C7 Co1 C6 40.21(15)
C10 Co1 C6 39.38(15)
N1 Co1 S1 71.73(9)
C9 Co1 S1 100.75(12)
C8 Co1 S1 91.52(11)
C7 Co1 S1 118.56(12)
C10 Co1 S1 139.30(11)
C6 Co1 S1 157.89(11)
N1 Co1 I1 90.88(9)
C9 Co1 I1 162.11(11)
C8 Co1 I1 131.79(11)
C7 Co1 I1 97.45(11)
C10 Co1 I1 124.86(10)
C6 Co1 I1 94.36(11)
S1 Co1 I1 95.30(4)
C5 N1 C1 119.7(3)
C5 N1 Co1 139.0(3)
C1 N1 Co1 101.2(2)
C1 S1 Co1 78.20(13)
N1 C1 C2 121.4(4)
N1 C1 S1 108.9(3)
C2 C1 S1 129.8(3)
C3 C2 C1 118.0(4)
C4 C3 C2 120.6(4)
C3 C4 C5 119.7(4)
N1 C5 C4 120.5(4)
C10 C6 C7 107.6(3)
C10 C6 C11 126.2(4)
C7 C6 C11 126.0(4)
C10 C6 Co1 69.5(2)
C7 C6 Co1 68.8(2)
C11 C6 Co1 130.7(3)
C8 C7 C6 108.7(3)
C8 C7 C12 125.2(4)
C6 C7 C12 126.0(4)
C8 C7 Co1 70.0(2)
C6 C7 Co1 71.0(2)
C12 C7 Co1 128.2(3)
C7 C8 C9 108.0(3)
C7 C8 C13 126.4(4)
C9 C8 C13 125.6(4)
C7 C8 Co1 70.1(2)
C9 C8 Co1 68.7(2)
C13 C8 Co1 128.4(3)
C8 C9 C10 107.2(3)
C8 C9 C14 127.5(4)
C10 C9 C14 125.2(4)
C8 C9 Co1 70.7(2)
C10 C9 Co1 70.8(2)
C14 C9 Co1 125.9(3)
C6 C10 C9 108.5(3)
C6 C10 C15 126.9(4)
C9 C10 C15 124.6(4)
C6 C10 Co1 71.2(2)
C9 C10 Co1 68.2(2)
C15 C10 Co1 128.9(3)

loop_
_geom_bond_atom_site_label_1
_geom_bond_atom_site_label_2
_geom_bond_distance
Co1 N1 1.949(3)
Co1 C9 2.041(4)
Co1 C8 2.068(3)
Co1 C7 2.068(4)
Co1 C10 2.076(4)
Co1 C6 2.098(4)
Co1 S1 2.3028(12)
Co1 I1 2.5791(7)
N1 C5 1.344(4)
N1 C1 1.350(5)
S1 C1 1.721(4)
C1 C2 1.394(5)
C2 C3 1.366(6)
C3 C4 1.362(6)
C4 C5 1.382(5)
C6 C10 1.406(5)
C6 C7 1.433(6)
C6 C11 1.488(5)
C7 C8 1.411(5)
C7 C12 1.509(5)
C8 C9 1.427(5)
C8 C13 1.499(5)
C9 C10 1.442(5)
C9 C14 1.489(6)
C10 C15 1.506(5)
